data_4502240
loop_
_publ_author_name
'Xu, Haisheng'
'Li, Zhanfeng'
'Liu, Bin'
'Xue, Ganglin'
'Hu, Huaiming'
'Fu, Feng'
'Wang, Jiwu'

_publ_section_title
;
 Charge-Transfer Salts via Cocrystallization of the Cationic Ferrocenyl
 Donor with Polyoxometalate Acceptors
;
_journal_issue 3
_journal_name_full 'Crystal Growth &amp; Design'
_journal_page_first 1096
_journal_paper_doi 10.1021/cg900777g
_journal_volume 10
_journal_year 2010
_chemical_formula_sum 'C32 H32 Fe2 N2 O19 W6'
_chemical_formula_weight 1963.40
_chemical_name_systematic
; 
 ? 
;
_space_group_IT_number 14
_symmetry_cell_setting monoclinic
_symmetry_space_group_name_Hall '-P 2ybc'
_symmetry_space_group_name_H-M 'P 1 21/c 1'
_atom_sites_solution_hydrogens geom
_atom_sites_solution_primary direct
_atom_sites_solution_secondary difmap
_audit_creation_method SHELXL-97
_cell_angle_alpha 90.00
_cell_angle_beta 92.623(2)
_cell_angle_gamma 90.00
_cell_formula_units_Z 2
_cell_length_a 8.1887(12)
_cell_length_b 10.0651(14)
_cell_length_c 24.424(3)
_cell_measurement_temperature 293(2)
_cell_volume 2010.9(5)
_computing_cell_refinement 'Bruker SMART'
_computing_data_collection 'Bruker SMART'
_computing_data_reduction 'Bruker SAINT'
_computing_molecular_graphics 'Bruker SHELXTL'
_computing_publication_material 'Bruker SHELXTL'
_computing_structure_refinement 'SHELXL-97 (Sheldrick, 1997)'
_computing_structure_solution 'SHELXS-97 (Sheldrick, 1990)'
_diffrn_ambient_temperature 293(2)
_diffrn_measured_fraction_theta_full 0.967
_diffrn_measured_fraction_theta_max 0.967
_diffrn_measurement_device_type 'CCD area detector'
_diffrn_measurement_method 'phi and omega scans'
_diffrn_radiation_monochromator graphite
_diffrn_radiation_source 'fine-focus sealed tube'
_diffrn_radiation_type MoK\a
_diffrn_radiation_wavelength 0.71073
_diffrn_reflns_av_R_equivalents 0.0490
_diffrn_reflns_av_sigmaI/netI 0.0579
_diffrn_reflns_limit_h_max 9
_diffrn_reflns_limit_h_min -9
_diffrn_reflns_limit_k_max 12
_diffrn_reflns_limit_k_min -8
_diffrn_reflns_limit_l_max 29
_diffrn_reflns_limit_l_min -27
_diffrn_reflns_number 9087
_diffrn_reflns_theta_full 25.10
_diffrn_reflns_theta_max 25.10
_diffrn_reflns_theta_min 3.06
_exptl_absorpt_coefficient_mu 17.865
_exptl_absorpt_correction_T_max 0.238
_exptl_absorpt_correction_T_min 0.123
_exptl_absorpt_correction_type multi-scan
_exptl_absorpt_process_details sadabs
_exptl_crystal_colour brown
_exptl_crystal_density_diffrn 3.243
_exptl_crystal_density_method 'not measured'
_exptl_crystal_description block
_exptl_crystal_F_000 1772
_exptl_crystal_size_max 0.14
_exptl_crystal_size_mid 0.13
_exptl_crystal_size_min 0.09
_refine_diff_density_max 2.196
_refine_diff_density_min -3.875
_refine_diff_density_rms 0.332
_refine_ls_extinction_coef 0.0056(2)
_refine_ls_extinction_expression Fc^*^=kFc[1+0.001xFc^2^\l^3^/sin(2\q)]^-1/4^
_refine_ls_extinction_method none
_refine_ls_goodness_of_fit_ref 0.995
_refine_ls_hydrogen_treatment constr
_refine_ls_matrix_type full
_refine_ls_number_parameters 273
_refine_ls_number_reflns 3464
_refine_ls_number_restraints 0
_refine_ls_restrained_S_all 0.995
_refine_ls_R_factor_all 0.0453
_refine_ls_R_factor_gt 0.0401
_refine_ls_shift/su_max 0.002
_refine_ls_shift/su_mean 0.000
_refine_ls_structure_factor_coef Fsqd
_refine_ls_weighting_details 'calc w=1/[\s^2^(Fo^2^)+(0.0585P)^2^+0.0000P] where P=(Fo^2^+2Fc^2^)/3'
_refine_ls_weighting_scheme calc
_refine_ls_wR_factor_gt 0.0926
_refine_ls_wR_factor_ref 0.0947
_reflns_number_gt 2989
_reflns_number_total 3464
_reflns_threshold_expression >2sigma(I)
_cod_data_source_file cg900777g_si_002.cif
_cod_data_source_block xb2491m
_cod_depositor_comments
;
The following automatic conversions were performed:

'_refine_ls_hydrogen_treatment' value 'constrn' was replaced with the
value 'constr' as specified in the replacement file
'src/cod-tools/trunk/data/replacement-values/replacement_values.lst'.

Automatic conversion script
Id: cif_fix_values 5376 2017-05-30 11:51:03Z andrius 
;
_cod_original_sg_symbol_H-M P2(1)/c
_cod_database_code 4502240

loop_
_symmetry_equiv_pos_as_xyz
'x, y, z'
'-x, y+1/2, -z+1/2'
'-x, -y, -z'
'x, -y-1/2, z-1/2'

loop_
_atom_site_label
_atom_site_type_symbol
_atom_site_fract_x
_atom_site_fract_y
_atom_site_fract_z
_atom_site_U_iso_or_equiv
_atom_site_adp_type
_atom_site_occupancy
_atom_site_symmetry_multiplicity
_atom_site_calc_flag
_atom_site_refinement_flags
W1 W 0.91897(4) 0.22117(4) 0.500714(15) 0.01950(16) Uani 1 1 d .
W2 W 0.76424(4) -0.05990(4) 0.543737(15) 0.01996(16) Uani 1 1 d .
W3 W 1.13766(4) 0.02815(4) 0.584651(14) 0.02108(16) Uani 1 1 d .
Fe1 Fe 0.76336(16) 0.12748(14) 0.77842(5) 0.0237(3) Uani 1 1 d .
O5 O 0.7438(7) 0.1271(7) 0.5356(3) 0.0248(15) Uani 1 1 d .
O6 O 1.0433(8) 0.2019(6) 0.5690(3) 0.0250(15) Uani 1 1 d .
O7 O 0.5966(8) -0.1053(8) 0.5766(3) 0.041(2) Uani 1 1 d .
O2 O 1.1221(7) 0.2269(6) 0.4652(3) 0.0233(15) Uani 1 1 d .
O3 O 0.8236(7) 0.1542(7) 0.4330(3) 0.0236(14) Uani 1 1 d .
N1 N 0.6583(9) 0.3424(8) 0.6239(3) 0.0224(17) Uani 1 1 d .
C6 C 0.6703(12) 0.2292(10) 0.7127(4) 0.023(2) Uani 1 1 d .
C11 C 0.5159(11) 0.3024(12) 0.6009(4) 0.031(2) Uani 1 1 d .
H11 H 0.4834 0.2146 0.6051 0.037 Uiso 1 1 calc R
C5 C 0.8479(17) -0.0438(13) 0.8132(6) 0.054(4) Uani 1 1 d .
H5 H 0.7871 -0.1185 0.8216 0.065 Uiso 1 1 calc R
C7 C 0.6761(11) 0.3117(10) 0.7608(4) 0.026(2) Uani 1 1 d .
H7 H 0.7342 0.3907 0.7653 0.031 Uiso 1 1 calc R
C8 C 0.5783(11) 0.2520(11) 0.8000(4) 0.033(3) Uani 1 1 d .
H8 H 0.5593 0.2858 0.8345 0.039 Uiso 1 1 calc R
C12 C 0.7558(12) 0.2492(11) 0.6606(4) 0.030(2) Uani 1 1 d .
H12A H 0.7683 0.1645 0.6423 0.036 Uiso 1 1 calc R
H12B H 0.8638 0.2859 0.6686 0.036 Uiso 1 1 calc R
C13 C 0.7116(14) 0.4629(11) 0.6162(4) 0.034(3) Uani 1 1 d .
H13 H 0.8139 0.4873 0.6310 0.041 Uiso 1 1 calc R
C2 C 1.0084(14) 0.1011(14) 0.7689(5) 0.048(3) Uani 1 1 d .
H2 H 1.0735 0.1403 0.7432 0.058 Uiso 1 1 calc R
C1 C 0.9200(18) -0.0195(14) 0.7621(6) 0.059(4) Uani 1 1 d .
H1 H 0.9109 -0.0719 0.7307 0.071 Uiso 1 1 calc R
C16 C 0.4185(13) 0.3862(15) 0.5719(4) 0.047(3) Uani 1 1 d .
H16 H 0.3179 0.3577 0.5570 0.057 Uiso 1 1 calc R
O14 O 0.7022(7) -0.0752(7) 0.4677(3) 0.0229(14) Uani 1 1 d .
O1 O 1.0000 0.0000 0.5000 0.0116(16) Uiso 1 2 d S
O4 O 0.8579(9) 0.3816(8) 0.5018(3) 0.0369(17) Uani 1 1 d .
O8 O 0.9228(7) -0.0249(7) 0.6026(3) 0.0244(15) Uani 1 1 d .
O9 O 1.2364(11) 0.0539(9) 0.6464(3) 0.049(2) Uani 1 1 d .
C15 C 0.4694(15) 0.5145(14) 0.5644(4) 0.048(4) Uani 1 1 d .
H15 H 0.4030 0.5738 0.5445 0.058 Uiso 1 1 calc R
C10 C 0.5694(13) 0.1173(12) 0.7237(4) 0.037(3) Uani 1 1 d .
H10 H 0.5449 0.0478 0.6997 0.044 Uiso 1 1 calc R
C4 C 0.8831(15) 0.0627(13) 0.8490(5) 0.046(3) Uani 1 1 d .
H4 H 0.8482 0.0728 0.8844 0.055 Uiso 1 1 calc R
C9 C 0.5132(13) 0.1303(14) 0.7775(4) 0.045(3) Uani 1 1 d .
H9 H 0.4462 0.0708 0.7950 0.054 Uiso 1 1 calc R
C3 C 0.9804(13) 0.1502(13) 0.8208(5) 0.044(3) Uani 1 1 d .
H3 H 1.0210 0.2303 0.8347 0.053 Uiso 1 1 calc R
C14 C 0.6185(16) 0.5552(12) 0.5864(5) 0.045(3) Uani 1 1 d .
H14 H 0.6557 0.6415 0.5814 0.054 Uiso 1 1 calc R

loop_
_atom_site_aniso_label
_atom_site_aniso_U_11
_atom_site_aniso_U_22
_atom_site_aniso_U_33
_atom_site_aniso_U_23
_atom_site_aniso_U_13
_atom_site_aniso_U_12
W1 0.0182(2) 0.0159(3) 0.0251(2) 0.00269(14) 0.00762(15) 0.00395(14)
W2 0.0128(2) 0.0229(3) 0.0251(2) 0.00530(15) 0.01080(15) -0.00032(14)
W3 0.0205(2) 0.0265(3) 0.0161(2) 0.00180(14) -0.00076(15) -0.00135(15)
Fe1 0.0284(7) 0.0227(8) 0.0206(7) -0.0002(6) 0.0081(5) 0.0038(6)
O5 0.021(3) 0.024(4) 0.030(4) 0.004(3) 0.015(3) 0.010(3)
O6 0.033(4) 0.018(4) 0.024(4) 0.001(3) 0.003(3) -0.003(3)
O7 0.024(3) 0.044(5) 0.057(5) 0.016(4) 0.019(3) 0.001(4)
O2 0.020(3) 0.017(4) 0.033(4) 0.004(3) 0.009(3) 0.001(3)
O3 0.022(3) 0.025(4) 0.024(3) 0.005(3) 0.000(3) 0.004(3)
N1 0.025(4) 0.022(5) 0.021(4) 0.002(3) 0.008(3) 0.000(3)
C6 0.030(5) 0.025(6) 0.015(5) -0.001(4) 0.005(4) 0.002(4)
C11 0.021(5) 0.039(7) 0.032(6) -0.011(5) 0.001(4) -0.005(5)
C5 0.067(8) 0.025(7) 0.073(10) 0.025(6) 0.017(7) 0.013(6)
C7 0.023(5) 0.019(6) 0.037(6) -0.006(4) -0.002(4) 0.004(4)
C8 0.023(5) 0.046(7) 0.031(6) 0.003(5) 0.018(4) 0.018(5)
C12 0.028(5) 0.044(7) 0.018(5) 0.000(4) 0.009(4) 0.013(5)
C13 0.040(6) 0.035(7) 0.029(6) -0.001(5) 0.009(5) -0.016(5)
C2 0.036(6) 0.055(9) 0.055(8) 0.027(6) 0.020(5) 0.028(6)
C1 0.072(10) 0.048(9) 0.061(9) -0.007(7) 0.024(7) 0.027(8)
C16 0.025(5) 0.089(11) 0.028(6) -0.003(6) -0.001(4) -0.001(6)
O14 0.011(3) 0.031(4) 0.026(3) 0.003(3) 0.002(2) -0.001(3)
O4 0.046(4) 0.023(4) 0.042(4) -0.002(3) 0.009(3) 0.006(3)
O8 0.020(3) 0.029(4) 0.025(4) 0.003(3) 0.007(3) 0.003(3)
O9 0.055(5) 0.052(6) 0.037(5) -0.005(4) -0.015(4) -0.012(4)
C15 0.058(8) 0.062(10) 0.026(6) 0.022(6) 0.017(6) 0.030(7)
C10 0.044(6) 0.038(7) 0.028(6) -0.003(5) -0.006(5) -0.017(5)
C4 0.048(7) 0.062(9) 0.027(6) 0.018(6) 0.007(5) 0.022(6)
C9 0.040(6) 0.064(9) 0.031(6) 0.007(6) 0.006(5) -0.020(6)
C3 0.027(5) 0.051(8) 0.054(8) 0.006(6) -0.002(5) 0.016(5)
C14 0.059(8) 0.031(7) 0.046(7) 0.013(5) 0.014(6) -0.008(6)

loop_
_atom_type_symbol
_atom_type_description
_atom_type_scat_dispersion_real
_atom_type_scat_dispersion_imag
_atom_type_scat_source
O O 0.0106 0.0060 'International Tables Vol C Tables 4.2.6.8 and 6.1.1.4'
W W -0.8490 6.8722 'International Tables Vol C Tables 4.2.6.8 and 6.1.1.4'
C C 0.0033 0.0016 'International Tables Vol C Tables 4.2.6.8 and 6.1.1.4'
Fe Fe 0.3463 0.8444 'International Tables Vol C Tables 4.2.6.8 and 6.1.1.4'
H H 0.0000 0.0000 'International Tables Vol C Tables 4.2.6.8 and 6.1.1.4'
N N 0.0061 0.0033 'International Tables Vol C Tables 4.2.6.8 and 6.1.1.4'

loop_
_geom_angle_atom_site_label_1
_geom_angle_atom_site_label_2
_geom_angle_atom_site_label_3
_geom_angle
_geom_angle_site_symmetry_1
_geom_angle_site_symmetry_3
O4 W1 O2 104.0(3) . .
O4 W1 O3 103.9(3) . .
O2 W1 O3 87.0(3) . .
O4 W1 O6 103.2(3) . .
O2 W1 O6 87.6(3) . .
O3 W1 O6 152.9(3) . .
O4 W1 O5 103.5(3) . .
O2 W1 O5 152.5(3) . .
O3 W1 O5 85.8(3) . .
O6 W1 O5 86.7(3) . .
O4 W1 O1 179.2(3) . .
O2 W1 O1 76.75(19) . .
O3 W1 O1 76.23(19) . .
O6 W1 O1 76.70(19) . .
O5 W1 O1 75.74(19) . .
O7 W2 O5 104.4(3) . .
O7 W2 O14 104.8(3) . .
O5 W2 O14 87.7(3) . .
O7 W2 O8 103.3(3) . .
O5 W2 O8 87.1(3) . .
O14 W2 O8 151.8(3) . .
O7 W2 O2 103.0(3) . 3_756
O5 W2 O2 152.6(3) . 3_756
O14 W2 O2 85.9(3) . 3_756
O8 W2 O2 86.1(3) . 3_756
O7 W2 O1 178.5(3) . .
O5 W2 O1 76.47(16) . .
O14 W2 O1 76.35(18) . .
O8 W2 O1 75.52(18) . .
O2 W2 O1 76.13(18) 3_756 .
O9 W3 O8 104.2(4) . .
O9 W3 O3 105.6(4) . 3_756
O8 W3 O3 87.0(3) . 3_756
O9 W3 O14 103.9(4) . 3_756
O8 W3 O14 151.8(3) . 3_756
O3 W3 O14 87.8(3) 3_756 3_756
O9 W3 O6 101.9(4) . .
O8 W3 O6 86.3(3) . .
O3 W3 O6 152.4(3) 3_756 .
O14 W3 O6 85.7(3) 3_756 .
O9 W3 O1 178.2(3) . .
O8 W3 O1 75.85(19) . .
O3 W3 O1 76.21(18) 3_756 .
O14 W3 O1 75.95(18) 3_756 .
O6 W3 O1 76.24(19) . .
C1 Fe1 C6 115.8(5) . .
C1 Fe1 C7 148.6(5) . .
C6 Fe1 C7 41.6(4) . .
C1 Fe1 C3 68.4(6) . .
C6 Fe1 C3 129.6(5) . .
C7 Fe1 C3 107.3(5) . .
C1 Fe1 C5 41.4(6) . .
C6 Fe1 C5 150.6(5) . .
C7 Fe1 C5 167.5(5) . .
C3 Fe1 C5 66.9(6) . .
C1 Fe1 C10 108.6(6) . .
C6 Fe1 C10 41.3(4) . .
C7 Fe1 C10 69.5(4) . .
C3 Fe1 C10 169.1(5) . .
C5 Fe1 C10 118.3(6) . .
C1 Fe1 C9 130.9(6) . .
C6 Fe1 C9 69.1(4) . .
C7 Fe1 C9 69.0(5) . .
C3 Fe1 C9 149.0(5) . .
C5 Fe1 C9 109.8(5) . .
C10 Fe1 C9 40.6(4) . .
C1 Fe1 C2 41.0(6) . .
C6 Fe1 C2 108.1(4) . .
C7 Fe1 C2 115.6(5) . .
C3 Fe1 C2 39.8(5) . .
C5 Fe1 C2 67.7(5) . .
C10 Fe1 C2 131.3(5) . .
C9 Fe1 C2 170.2(5) . .
C1 Fe1 C4 69.4(6) . .
C6 Fe1 C4 167.5(5) . .
C7 Fe1 C4 128.3(5) . .
C3 Fe1 C4 39.9(5) . .
C5 Fe1 C4 40.3(6) . .
C10 Fe1 C4 150.1(5) . .
C9 Fe1 C4 117.0(5) . .
C2 Fe1 C4 67.7(5) . .
C1 Fe1 C8 170.1(6) . .
C6 Fe1 C8 68.8(4) . .
C7 Fe1 C8 40.4(4) . .
C3 Fe1 C8 116.1(5) . .
C5 Fe1 C8 130.7(5) . .
C10 Fe1 C8 68.6(5) . .
C9 Fe1 C8 41.0(5) . .
C2 Fe1 C8 147.8(6) . .
C4 Fe1 C8 108.0(5) . .
W2 O5 W1 117.7(3) . .
W1 O6 W3 116.8(3) . .
W1 O2 W2 117.2(3) . 3_756
W3 O3 W1 117.8(3) 3_756 .
C13 N1 C11 120.7(9) . .
C13 N1 C12 119.6(9) . .
C11 N1 C12 119.6(9) . .
C10 C6 C7 107.4(8) . .
C10 C6 C12 124.3(9) . .
C7 C6 C12 128.2(10) . .
C10 C6 Fe1 69.6(6) . .
C7 C6 Fe1 69.4(6) . .
C12 C6 Fe1 124.7(7) . .
N1 C11 C16 121.4(11) . .
C4 C5 C1 109.4(12) . .
C4 C5 Fe1 70.6(7) . .
C1 C5 Fe1 68.6(7) . .
C8 C7 C6 108.0(9) . .
C8 C7 Fe1 70.8(6) . .
C6 C7 Fe1 69.0(5) . .
C7 C8 C9 108.5(9) . .
C7 C8 Fe1 68.8(5) . .
C9 C8 Fe1 69.3(6) . .
C6 C12 N1 109.6(7) . .
N1 C13 C14 121.3(10) . .
C3 C2 C1 107.9(11) . .
C3 C2 Fe1 69.3(6) . .
C1 C2 Fe1 68.1(7) . .
C5 C1 C2 105.8(12) . .
C5 C1 Fe1 70.1(7) . .
C2 C1 Fe1 70.9(7) . .
C11 C16 C15 119.1(11) . .
W2 O14 W3 117.8(3) . 3_756
W1 O1 W1 180.0 3_756 .
W1 O1 W3 90.205(14) 3_756 3_756
W1 O1 W3 89.795(14) . 3_756
W1 O1 W3 89.796(14) 3_756 .
W1 O1 W3 90.204(14) . .
W3 O1 W3 180.0 3_756 .
W1 O1 W2 89.911(14) 3_756 .
W1 O1 W2 90.089(14) . .
W3 O1 W2 89.883(16) 3_756 .
W3 O1 W2 90.117(16) . .
W1 O1 W2 90.089(14) 3_756 3_756
W1 O1 W2 89.911(14) . 3_756
W3 O1 W2 90.117(16) 3_756 3_756
W3 O1 W2 89.883(16) . 3_756
W2 O1 W2 180.000(15) . 3_756
W3 O8 W2 118.5(3) . .
C16 C15 C14 119.9(10) . .
C9 C10 C6 108.4(10) . .
C9 C10 Fe1 70.3(6) . .
C6 C10 Fe1 69.1(5) . .
C3 C4 C5 106.4(11) . .
C3 C4 Fe1 69.2(6) . .
C5 C4 Fe1 69.1(7) . .
C10 C9 C8 107.6(9) . .
C10 C9 Fe1 69.0(6) . .
C8 C9 Fe1 69.7(6) . .
C2 C3 C4 110.4(12) . .
C2 C3 Fe1 70.8(7) . .
C4 C3 Fe1 70.9(7) . .
C15 C14 C13 117.5(11) . .

loop_
_geom_bond_atom_site_label_1
_geom_bond_atom_site_label_2
_geom_bond_distance
_geom_bond_site_symmetry_2
W1 O4 1.691(7) .
W1 O2 1.911(6) .
W1 O3 1.918(6) .
W1 O6 1.923(6) .
W1 O5 1.947(6) .
W1 O1 2.3232(5) .
W2 O7 1.685(7) .
W2 O5 1.899(7) .
W2 O14 1.908(6) .
W2 O8 1.925(6) .
W2 O2 1.939(6) 3_756
W2 O1 2.3282(4) .
W3 O9 1.699(7) .
W3 O8 1.909(6) .
W3 O3 1.915(7) 3_756
W3 O14 1.933(6) 3_756
W3 O6 1.943(7) .
W3 O1 2.3264(4) .
Fe1 C1 2.010(12) .
Fe1 C6 2.022(9) .
Fe1 C7 2.026(10) .
Fe1 C3 2.028(11) .
Fe1 C5 2.030(12) .
Fe1 C10 2.030(10) .
Fe1 C9 2.048(11) .
Fe1 C2 2.048(11) .
Fe1 C4 2.049(11) .
Fe1 C8 2.053(9) .
O2 W2 1.939(6) 3_756
O3 W3 1.915(7) 3_756
N1 C13 1.306(12) .
N1 C11 1.333(12) .
N1 C12 1.502(12) .
C6 C10 1.429(14) .
C6 C7 1.437(13) .
C6 C12 1.495(12) .
C11 C16 1.341(16) .
C5 C4 1.404(19) .
C5 C1 1.427(19) .
C7 C8 1.409(14) .
C8 C9 1.435(17) .
C13 C14 1.387(17) .
C2 C3 1.388(17) .
C2 C1 1.42(2) .
C16 C15 1.371(18) .
O14 W3 1.933(6) 3_756
O1 W1 2.3232(5) 3_756
O1 W3 2.3264(4) 3_756
O1 W2 2.3282(4) 3_756
C15 C14 1.374(18) .
C10 C9 1.416(14) .
C4 C3 1.391(17) .
